data_4314904
loop_
_publ_author_name
'Fabrice Pointillart'
'Thomas Cauchy'
'Yann Le Gal'
'St\'ephane Golhen'
'Olivier Cador'
'Lahc\`ene Ouahab'

_publ_contact_author_address
;Organom\'etalliques et Mat\'eriaux Mol\'eculaires
UMR 6226 CNRS-UR1 Sciences Chimiques de Rennes
Universit\'e de Rennes 1
35042, Rennes Cedex
France
;
_publ_contact_author_email lacene.ouahab@univ-rennes1.fr
_publ_contact_author_fax '+33(0)2 23 23 68 40'
_publ_contact_author_name Ouahab
_publ_contact_author_phone '+33(0)2 23 23 56 59'
_publ_section_title
;
 Experimental and Theoretical Studies on Photophysical Properties: Tuning
 Redox-Active Amido-Tetrathiafulvalene Derivatives in Paramagnetic
 Coordination Complexes
;
_journal_name_full 'Inorganic Chemistry'
_journal_page_first 1947
_journal_page_last 1960
_journal_paper_doi 10.1021/ic9023426
_journal_volume 49
_journal_year 2010
_chemical_formula_sum 'C34 H18 F12 N4 O8 S8 Zn'
_chemical_formula_weight 1160.37
_chemical_name_systematic
;
 ?
;
_space_group_IT_number 14
_symmetry_cell_setting monoclinic
_symmetry_space_group_name_Hall '-P 2yn'
_symmetry_space_group_name_H-M 'P 1 21/n 1'
_atom_sites_solution_hydrogens geom
_atom_sites_solution_primary direct
_atom_sites_solution_secondary difmap
_audit_creation_method SHELXL-97
_cell_angle_alpha 90.00
_cell_angle_beta 104.175(2)
_cell_angle_gamma 90.00
_cell_formula_units_Z 2
_cell_length_a 11.2437(2)
_cell_length_b 11.1538(3)
_cell_length_c 18.3042(5)
_cell_measurement_reflns_used 5338
_cell_measurement_temperature 293(2)
_cell_measurement_theta_max 27.485
_cell_measurement_theta_min 0.998
_cell_volume 2225.64(10)
_computing_cell_refinement 'HKL Scalepack (Otwinowski & Minor 1997)'
_computing_data_collection 'Collect (Bruker AXS BV, 1997-2004)'
_computing_data_reduction 'HKL Denzo and Scalepack (Otwinowski & Minor 1997)'
_computing_structure_refinement 'SHELXL-97 (Sheldrick, 1997)'
_computing_structure_solution 'SIR97 (Altomare al, 1999)'
_diffrn_ambient_temperature 293(2)
_diffrn_detector_area_resol_mean 9
_diffrn_measured_fraction_theta_full 0.997
_diffrn_measured_fraction_theta_max 0.997
_diffrn_measurement_device_type kappaCCD
_diffrn_measurement_method CCD
_diffrn_radiation_monochromator graphite
_diffrn_radiation_source 'fine-focus sealed tube'
_diffrn_radiation_type MoK\a
_diffrn_radiation_wavelength 0.71073
_diffrn_reflns_av_R_equivalents 0.0269
_diffrn_reflns_av_sigmaI/netI 0.0394
_diffrn_reflns_limit_h_max 14
_diffrn_reflns_limit_h_min -14
_diffrn_reflns_limit_k_max 14
_diffrn_reflns_limit_k_min -14
_diffrn_reflns_limit_l_max 23
_diffrn_reflns_limit_l_min -23
_diffrn_reflns_number 9884
_diffrn_reflns_theta_full 27.47
_diffrn_reflns_theta_max 27.47
_diffrn_reflns_theta_min 1.94
_exptl_absorpt_coefficient_mu 1.031
_exptl_absorpt_correction_type none
_exptl_crystal_colour red
_exptl_crystal_density_diffrn 1.732
_exptl_crystal_density_method 'not measured'
_exptl_crystal_description block
_exptl_crystal_F_000 1160
_exptl_crystal_size_max 0.12
_exptl_crystal_size_mid 0.08
_exptl_crystal_size_min 0.07
_refine_diff_density_max 0.275
_refine_diff_density_min -0.458
_refine_diff_density_rms 0.058
_refine_ls_extinction_method none
_refine_ls_goodness_of_fit_ref 1.017
_refine_ls_hydrogen_treatment constr
_refine_ls_matrix_type full
_refine_ls_number_parameters 360
_refine_ls_number_reflns 5102
_refine_ls_number_restraints 0
_refine_ls_restrained_S_all 1.017
_refine_ls_R_factor_all 0.0673
_refine_ls_R_factor_gt 0.0384
_refine_ls_shift/su_max 0.000
_refine_ls_shift/su_mean 0.000
_refine_ls_structure_factor_coef Fsqd
_refine_ls_weighting_details 'calc w=1/[\s^2^(Fo^2^)+(0.0606P)^2^+0.0589P] where P=(Fo^2^+2Fc^2^)/3'
_refine_ls_weighting_scheme calc
_refine_ls_wR_factor_gt 0.0932
_refine_ls_wR_factor_ref 0.1085
_reflns_number_gt 3526
_reflns_number_total 5102
_reflns_threshold_expression >2sigma(I)
_cod_data_source_file ic9023426_si_002_1.cif
_cod_data_source_block 12
_cod_original_cell_volume 2225.64(9)
_cod_database_code 4314904

loop_
_symmetry_equiv_pos_as_xyz
'x, y, z'
'-x+1/2, y+1/2, -z+1/2'
'-x, -y, -z'
'x-1/2, -y-1/2, z-1/2'

loop_
_atom_site_label
_atom_site_type_symbol
_atom_site_fract_x
_atom_site_fract_y
_atom_site_fract_z
_atom_site_U_iso_or_equiv
_atom_site_adp_type
_atom_site_occupancy
_atom_site_symmetry_multiplicity
_atom_site_calc_flag
_atom_site_refinement_flags
_atom_site_disorder_assembly
_atom_site_disorder_group
C1 C 0.0296(3) 0.0486(3) -0.31884(19) 0.0796(10) Uani 1 1 d . . .
H1 H -0.0400 0.0862 -0.3476 0.095 Uiso 1 1 calc R . .
C2 C 0.0721(3) -0.0503(3) -0.34272(19) 0.0802(10) Uani 1 1 d . . .
H2 H 0.0335 -0.0846 -0.3887 0.096 Uiso 1 1 calc R . .
C3 C 0.2298(2) 0.0059(2) -0.22122(14) 0.0482(6) Uani 1 1 d . . .
C4 C 0.3356(2) 0.0178(2) -0.16867(13) 0.0459(5) Uani 1 1 d . . .
C5 C 0.5635(2) 0.0052(2) -0.10024(14) 0.0511(6) Uani 1 1 d . . .
H5 H 0.6463 -0.0147 -0.0867 0.061 Uiso 1 1 calc R . .
C6 C 0.5219(2) 0.1026(2) -0.07171(13) 0.0448(5) Uani 1 1 d . . .
C7 C 0.5923(2) 0.1900(2) -0.01681(13) 0.0460(5) Uani 1 1 d . . .
C8 C 0.79215(19) 0.2155(2) 0.07344(13) 0.0435(5) Uani 1 1 d . . .
C9 C 0.7850(2) 0.3326(2) 0.09747(15) 0.0541(6) Uani 1 1 d . . .
H9 H 0.7157 0.3789 0.0781 0.065 Uiso 1 1 calc R . .
C10 C 0.8830(3) 0.3790(3) 0.15069(16) 0.0624(7) Uani 1 1 d . . .
H10 H 0.8803 0.4579 0.1666 0.075 Uiso 1 1 calc R . .
C11 C 0.9847(2) 0.3100(3) 0.18041(16) 0.0670(8) Uani 1 1 d . . .
H11 H 1.0498 0.3414 0.2169 0.080 Uiso 1 1 calc R . .
C12 C 0.9892(2) 0.1950(3) 0.15592(15) 0.0584(7) Uani 1 1 d . . .
H12 H 1.0571 0.1473 0.1763 0.070 Uiso 1 1 calc R . .
C13 C 0.8258(3) 0.2719(4) -0.1633(2) 0.0838(10) Uani 1 1 d . . .
C14 C 0.9187(2) 0.2148(3) -0.09667(15) 0.0560(6) Uani 1 1 d . A .
C15 C 1.0193(3) 0.2823(3) -0.06195(18) 0.0684(8) Uani 1 1 d . . .
H15 H 1.0273 0.3586 -0.0806 0.082 Uiso 1 1 calc R A .
C16 C 1.1094(2) 0.2426(2) -0.00064(16) 0.0535(6) Uani 1 1 d . A .
C17 C 1.2123(3) 0.3311(3) 0.0347(2) 0.0743(9) Uani 1 1 d . . .
N1 N 0.70670(16) 0.15239(19) 0.02105(11) 0.0465(5) Uani 1 1 d . . .
H1N H 0.7274 0.0813 0.0109 0.056 Uiso 1 1 calc R . .
N2 N 0.89516(16) 0.15006(19) 0.10211(10) 0.0450(5) Uani 1 1 d . . .
O1 O 0.54946(16) 0.28684(18) -0.00631(11) 0.0630(5) Uani 1 1 d . . .
O2 O 0.89956(14) 0.03752(16) 0.07762(10) 0.0497(4) Uani 1 1 d . . .
O3 O 0.88922(14) 0.11190(16) -0.08046(10) 0.0536(4) Uani 1 1 d . . .
O4 O 1.11865(15) 0.14362(17) 0.03171(10) 0.0543(4) Uani 1 1 d . . .
F1 F 0.7990(8) 0.1979(6) -0.2213(3) 0.139(3) Uani 0.816(15) 1 d P A 1
F2 F 0.8627(5) 0.3725(6) -0.1865(4) 0.139(3) Uani 0.816(15) 1 d P A 1
F3 F 0.7230(5) 0.2944(8) -0.1476(4) 0.128(3) Uani 0.816(15) 1 d P A 1
F1A F 0.861(2) 0.260(4) -0.2244(9) 0.147(19) Uani 0.184(15) 1 d P A 2
F2A F 0.812(5) 0.384(2) -0.155(3) 0.33(3) Uani 0.184(15) 1 d P A 2
F3A F 0.7198(19) 0.225(3) -0.174(2) 0.139(16) Uani 0.184(15) 1 d P A 2
F4 F 1.2507(8) 0.3949(8) -0.0148(5) 0.123(4) Uani 0.626(15) 1 d P A 3
F5 F 1.1861(8) 0.3971(10) 0.0824(7) 0.128(4) Uani 0.626(15) 1 d P A 3
F6 F 1.3181(5) 0.2715(4) 0.0669(6) 0.098(3) Uani 0.626(15) 1 d P A 3
F4A F 1.2803(17) 0.353(2) -0.0022(14) 0.189(11) Uani 0.374(15) 1 d P A 4
F5A F 1.1547(15) 0.4450(12) 0.0375(13) 0.165(7) Uani 0.374(15) 1 d P A 4
F6A F 1.251(2) 0.3152(19) 0.1058(7) 0.152(10) Uani 0.374(15) 1 d P A 4
S1 S 0.10724(6) 0.10693(7) -0.23206(4) 0.0637(2) Uani 1 1 d . . .
S2 S 0.20201(6) -0.11391(7) -0.28535(4) 0.05902(19) Uani 1 1 d . . .
S3 S 0.45966(6) -0.08248(6) -0.16272(4) 0.05569(18) Uani 1 1 d . . .
S4 S 0.36344(5) 0.13101(6) -0.10013(4) 0.05158(17) Uani 1 1 d . . .
Zn01 Zn 1.0000 0.0000 0.0000 0.04535(13) Uani 1 2 d S . .

loop_
_atom_site_aniso_label
_atom_site_aniso_U_11
_atom_site_aniso_U_22
_atom_site_aniso_U_33
_atom_site_aniso_U_23
_atom_site_aniso_U_13
_atom_site_aniso_U_12
C1 0.0598(17) 0.079(2) 0.078(2) 0.0057(19) -0.0243(15) 0.0013(16)
C2 0.0712(19) 0.082(2) 0.068(2) -0.0076(18) -0.0197(16) -0.0125(17)
C3 0.0419(12) 0.0518(15) 0.0471(13) 0.0015(11) 0.0037(10) -0.0014(10)
C4 0.0418(12) 0.0502(14) 0.0431(12) 0.0000(11) 0.0053(10) 0.0005(10)
C5 0.0364(12) 0.0607(16) 0.0529(14) -0.0041(12) 0.0048(10) 0.0053(10)
C6 0.0375(11) 0.0499(14) 0.0440(13) 0.0030(11) 0.0043(9) 0.0020(10)
C7 0.0376(11) 0.0530(15) 0.0437(12) 0.0037(11) 0.0031(9) 0.0036(10)
C8 0.0345(11) 0.0516(14) 0.0431(12) 0.0006(11) 0.0068(9) 0.0019(9)
C9 0.0459(13) 0.0546(15) 0.0606(15) -0.0070(13) 0.0108(11) 0.0039(11)
C10 0.0584(16) 0.0636(19) 0.0657(18) -0.0207(14) 0.0159(13) -0.0083(13)
C11 0.0485(15) 0.090(2) 0.0582(16) -0.0212(16) 0.0037(12) -0.0096(14)
C12 0.0386(12) 0.078(2) 0.0538(15) -0.0041(14) 0.0019(11) 0.0008(12)
C13 0.068(2) 0.093(3) 0.084(3) 0.029(2) 0.0052(19) 0.0120(19)
C14 0.0477(14) 0.0612(18) 0.0569(15) 0.0072(13) 0.0087(11) 0.0092(12)
C15 0.0643(17) 0.0560(18) 0.0791(19) 0.0155(15) 0.0063(15) -0.0058(14)
C16 0.0500(14) 0.0503(16) 0.0613(16) -0.0084(13) 0.0156(12) -0.0089(11)
C17 0.077(2) 0.060(2) 0.084(2) -0.0097(19) 0.0162(19) -0.0204(16)
N1 0.0351(9) 0.0473(12) 0.0524(11) -0.0050(9) 0.0018(8) 0.0031(8)
N2 0.0352(9) 0.0528(12) 0.0451(11) -0.0014(9) 0.0060(8) 0.0018(8)
O1 0.0533(10) 0.0571(12) 0.0673(12) -0.0077(10) -0.0071(8) 0.0161(9)
O2 0.0408(8) 0.0469(10) 0.0595(10) 0.0007(8) 0.0088(7) 0.0055(7)
O3 0.0378(8) 0.0566(11) 0.0617(11) 0.0019(9) 0.0030(7) 0.0050(7)
O4 0.0436(9) 0.0528(11) 0.0617(11) -0.0032(9) 0.0038(8) -0.0083(8)
F1 0.123(6) 0.177(5) 0.085(3) -0.007(3) -0.037(3) 0.040(4)
F2 0.129(3) 0.139(5) 0.128(5) 0.085(4) -0.012(3) -0.023(3)
F3 0.074(3) 0.155(6) 0.155(5) 0.070(4) 0.030(3) 0.060(4)
F1A 0.097(15) 0.31(6) 0.033(7) 0.022(15) 0.012(9) 0.08(2)
F2A 0.41(6) 0.071(16) 0.34(4) -0.10(2) -0.24(4) 0.14(3)
F3A 0.047(10) 0.13(2) 0.19(3) 0.073(19) -0.065(14) -0.006(11)
F4 0.118(5) 0.100(5) 0.135(5) 0.038(5) 0.003(4) -0.061(4)
F5 0.099(5) 0.125(7) 0.169(10) -0.100(7) 0.053(5) -0.044(4)
F6 0.056(2) 0.076(3) 0.139(5) 0.000(3) -0.019(3) -0.0214(19)
F4A 0.136(11) 0.193(17) 0.29(2) -0.163(16) 0.162(15) -0.118(11)
F5A 0.150(10) 0.073(6) 0.233(16) -0.061(8) -0.027(11) -0.005(6)
F6A 0.152(16) 0.168(14) 0.101(7) 0.013(9) -0.038(9) -0.108(12)
S1 0.0485(4) 0.0666(5) 0.0658(4) -0.0013(4) -0.0057(3) 0.0097(3)
S2 0.0562(4) 0.0574(4) 0.0574(4) -0.0073(3) 0.0023(3) -0.0084(3)
S3 0.0456(3) 0.0578(4) 0.0588(4) -0.0095(3) 0.0035(3) 0.0071(3)
S4 0.0378(3) 0.0561(4) 0.0535(4) -0.0068(3) -0.0028(2) 0.0085(3)
Zn01 0.03221(19) 0.0425(2) 0.0577(2) -0.00255(18) 0.00401(15) 0.00093(15)

loop_
_atom_type_symbol
_atom_type_description
_atom_type_scat_dispersion_real
_atom_type_scat_dispersion_imag
_atom_type_scat_source
C C 0.0033 0.0016 'International Tables Vol C Tables 4.2.6.8 and 6.1.1.4'
H H 0.0000 0.0000 'International Tables Vol C Tables 4.2.6.8 and 6.1.1.4'
N N 0.0061 0.0033 'International Tables Vol C Tables 4.2.6.8 and 6.1.1.4'
O O 0.0106 0.0060 'International Tables Vol C Tables 4.2.6.8 and 6.1.1.4'
F F 0.0171 0.0103 'International Tables Vol C Tables 4.2.6.8 and 6.1.1.4'
S S 0.1246 0.1234 'International Tables Vol C Tables 4.2.6.8 and 6.1.1.4'
Zn Zn 0.2839 1.4301 'International Tables Vol C Tables 4.2.6.8 and 6.1.1.4'

loop_
_geom_angle_atom_site_label_1
_geom_angle_atom_site_label_2
_geom_angle_atom_site_label_3
_geom_angle
_geom_angle_site_symmetry_1
_geom_angle_site_symmetry_3
_geom_angle_publ_flag
C2 C1 S1 118.3(2) . . ?
C1 C2 S2 117.6(2) . . ?
C4 C3 S1 123.5(2) . . ?
C4 C3 S2 122.4(2) . . ?
S1 C3 S2 114.06(13) . . ?
C3 C4 S4 123.77(19) . . ?
C3 C4 S3 121.9(2) . . ?
S4 C4 S3 114.30(13) . . ?
C6 C5 S3 118.32(18) . . ?
C5 C6 C7 128.2(2) . . ?
C5 C6 S4 117.17(18) . . ?
C7 C6 S4 114.59(17) . . ?
O1 C7 N1 123.4(2) . . ?
O1 C7 C6 121.6(2) . . ?
N1 C7 C6 114.9(2) . . ?
N2 C8 N1 112.2(2) . . ?
N2 C8 C9 119.5(2) . . ?
N1 C8 C9 128.2(2) . . ?
C10 C9 C8 118.6(2) . . ?
C11 C10 C9 120.8(3) . . ?
C12 C11 C10 119.4(3) . . ?
N2 C12 C11 120.2(3) . . ?
F3A C13 F2A 107(2) . . ?
F3A C13 F3 41.9(19) . . ?
F2A C13 F3 69(3) . . ?
F3A C13 F1A 107.4(19) . . ?
F2A C13 F1A 106(3) . . ?
F3 C13 F1A 134.8(10) . . ?
F3A C13 F2 131.6(9) . . ?
F2A C13 F2 41(4) . . ?
F3 C13 F2 106.3(5) . . ?
F1A C13 F2 67(2) . . ?
F3A C13 F1 66(2) . . ?
F2A C13 F1 134(2) . . ?
F3 C13 F1 105.2(5) . . ?
F1A C13 F1 45(2) . . ?
F2 C13 F1 107.7(5) . . ?
F3A C13 C14 112.5(10) . . ?
F2A C13 C14 113.0(14) . . ?
F3 C13 C14 112.3(4) . . ?
F1A C13 C14 110.7(10) . . ?
F2 C13 C14 114.1(4) . . ?
F1 C13 C14 110.9(4) . . ?
O3 C14 C15 128.9(3) . . ?
O3 C14 C13 113.6(3) . . ?
C15 C14 C13 117.5(3) . . ?
C14 C15 C16 123.5(3) . . ?
O4 C16 C15 128.9(2) . . ?
O4 C16 C17 113.7(3) . . ?
C15 C16 C17 117.4(3) . . ?
F4A C17 F5 126.5(8) . . ?
F4A C17 F6A 120.8(11) . . ?
F5 C17 F6A 56.2(9) . . ?
F4A C17 F4 26.9(15) . . ?
F5 C17 F4 110.1(6) . . ?
F6A C17 F4 133.9(7) . . ?
F4A C17 F6 74.0(13) . . ?
F5 C17 F6 108.7(6) . . ?
F6A C17 F6 56.6(11) . . ?
F4 C17 F6 99.4(5) . . ?
F4A C17 F5A 101.9(12) . . ?
F5 C17 F5A 41.9(7) . . ?
F6A C17 F5A 97.5(10) . . ?
F4 C17 F5A 76.7(9) . . ?
F6 C17 F5A 140.4(6) . . ?
F4A C17 C16 114.9(8) . . ?
F5 C17 C16 113.3(4) . . ?
F6A C17 C16 111.9(5) . . ?
F4 C17 C16 113.6(5) . . ?
F6 C17 C16 110.8(3) . . ?
F5A C17 C16 106.5(7) . . ?
C7 N1 C8 127.3(2) . . ?
O2 N2 C12 120.4(2) . . ?
O2 N2 C8 118.14(19) . . ?
C12 N2 C8 121.4(2) . . ?
N2 O2 Zn01 119.51(13) . . ?
C14 O3 Zn01 124.60(16) . . ?
C16 O4 Zn01 125.34(16) . . ?
C1 S1 C3 93.87(15) . . ?
C2 S2 C3 94.55(15) . . ?
C5 S3 C4 94.46(12) . . ?
C4 S4 C6 94.13(11) . . ?
O2 Zn01 O2 180.00(7) 3_755 . ?
O2 Zn01 O4 85.78(7) 3_755 . ?
O2 Zn01 O4 94.22(7) . . ?
O2 Zn01 O4 94.22(7) 3_755 3_755 ?
O2 Zn01 O4 85.78(7) . 3_755 ?
O4 Zn01 O4 180.00(7) . 3_755 ?
O2 Zn01 O3 91.82(7) 3_755 3_755 ?
O2 Zn01 O3 88.18(7) . 3_755 ?
O4 Zn01 O3 91.86(7) . 3_755 ?
O4 Zn01 O3 88.14(7) 3_755 3_755 ?
O2 Zn01 O3 88.18(7) 3_755 . ?
O2 Zn01 O3 91.82(7) . . ?
O4 Zn01 O3 88.14(7) . . ?
O4 Zn01 O3 91.86(7) 3_755 . ?
O3 Zn01 O3 180.00(15) 3_755 . ?

loop_
_geom_bond_atom_site_label_1
_geom_bond_atom_site_label_2
_geom_bond_distance
_geom_bond_site_symmetry_2
_geom_bond_publ_flag
C1 C2 1.318(5) . ?
C1 S1 1.740(3) . ?
C2 S2 1.729(3) . ?
C3 C4 1.341(3) . ?
C3 S1 1.753(3) . ?
C3 S2 1.755(3) . ?
C4 S4 1.753(2) . ?
C4 S3 1.770(2) . ?
C5 C6 1.339(3) . ?
C5 S3 1.724(3) . ?
C6 C7 1.482(3) . ?
C6 S4 1.758(2) . ?
C7 O1 1.217(3) . ?
C7 N1 1.369(3) . ?
C8 N2 1.361(3) . ?
C8 N1 1.374(3) . ?
C8 C9 1.387(4) . ?
C9 C10 1.381(4) . ?
C10 C11 1.375(4) . ?
C11 C12 1.363(4) . ?
C12 N2 1.352(3) . ?
C13 F3A 1.272(19) . ?
C13 F2A 1.277(18) . ?
C13 F3 1.282(6) . ?
C13 F1A 1.284(17) . ?
C13 F2 1.304(5) . ?
C13 F1 1.321(6) . ?
C13 C14 1.536(4) . ?
C14 O3 1.250(3) . ?
C14 C15 1.378(4) . ?
C15 C16 1.387(4) . ?
C16 O4 1.245(3) . ?
C16 C17 1.539(4) . ?
C17 F4A 1.162(13) . ?
C17 F5 1.231(6) . ?
C17 F6A 1.280(10) . ?
C17 F4 1.306(7) . ?
C17 F6 1.363(6) . ?
C17 F5A 1.433(14) . ?
N2 O2 1.338(3) . ?
O2 Zn01 2.0628(17) . ?
O3 Zn01 2.0928(17) . ?
O4 Zn01 2.0745(17) . ?
Zn01 O2 2.0628(17) 3_755 ?
Zn01 O4 2.0745(17) 3_755 ?
Zn01 O3 2.0928(17) 3_755 ?
